data_4115610
loop_
_publ_author_name
'Natalia V. Kaminskaia'
'Bernhard Spingler'
'Stephen J. Lippard'

_publ_section_title
;
 Intermediate in \b-Lactam Hydrolysis Catalyzed by a Dinuclear Zinc(II)
 Complex: Relevance to the Mechanism of Metallo-\b-lactamase
;
_journal_name_full 'Journal of the American Chemical Society'
_journal_page_first 6555
_journal_page_last 6563
_journal_paper_doi 10.1021/ja002699e
_journal_volume 123
_journal_year 2001
_chemical_formula_sum 'C25 H39 Cl2 N5 O12 Zn2'
_chemical_formula_weight 803.25
_chemical_name_systematic
; 
 ? 
;
_space_group_IT_number 2
_symmetry_cell_setting triclinic
_symmetry_space_group_name_Hall '-P 1'
_symmetry_space_group_name_H-M 'P -1'
_atom_sites_solution_hydrogens geom
_atom_sites_solution_primary direct
_atom_sites_solution_secondary difmap
_audit_creation_method SHELXL-97
_cell_angle_alpha 104.742(2)
_cell_angle_beta 113.604(2)
_cell_angle_gamma 100.713(2)
_cell_formula_units_Z 2
_cell_length_a 11.8183(4)
_cell_length_b 12.3733(4)
_cell_length_c 14.3086(3)
_cell_measurement_temperature 188(2)
_cell_volume 1753.70(10)
_computing_cell_refinement 'Bruker SMART'
_computing_data_collection 'Bruker SMART'
_computing_data_reduction 'Bruker SHELXTL'
_computing_molecular_graphics 'Bruker SHELXTL'
_computing_publication_material 'Bruker SHELXTL'
_computing_structure_refinement 'SHELXL-97 (Sheldrick, 1997)'
_computing_structure_solution 'SHELXS-97 (Sheldrick, 1990)'
_diffrn_ambient_temperature 188(2)
_diffrn_measured_fraction_theta_full 0.888
_diffrn_measured_fraction_theta_max 0.888
_diffrn_measurement_device_type 'CCD area detector'
_diffrn_measurement_method 'phi and omega scans'
_diffrn_radiation_monochromator graphite
_diffrn_radiation_source 'fine-focus sealed tube'
_diffrn_radiation_type MoK\a
_diffrn_radiation_wavelength 0.71073
_diffrn_reflns_av_R_equivalents 0.0625
_diffrn_reflns_av_sigmaI/netI 0.1964
_diffrn_reflns_limit_h_max 14
_diffrn_reflns_limit_h_min -15
_diffrn_reflns_limit_k_max 11
_diffrn_reflns_limit_k_min -16
_diffrn_reflns_limit_l_max 18
_diffrn_reflns_limit_l_min -16
_diffrn_reflns_number 10905
_diffrn_reflns_theta_full 28.10
_diffrn_reflns_theta_max 28.10
_diffrn_reflns_theta_min 1.67
_exptl_absorpt_coefficient_mu 1.582
_exptl_absorpt_correction_T_max 0.801468
_exptl_absorpt_correction_T_min 0.517135
_exptl_absorpt_correction_type SADABS
_exptl_crystal_colour colorless
_exptl_crystal_density_diffrn 1.521
_exptl_crystal_description needle
_exptl_crystal_F_000 828
_exptl_crystal_size_max 0.2
_exptl_crystal_size_mid 0.15
_exptl_crystal_size_min 0.15
_refine_diff_density_max 1.287
_refine_diff_density_min -0.741
_refine_diff_density_rms 0.151
_refine_ls_extinction_method none
_refine_ls_goodness_of_fit_ref 0.903
_refine_ls_hydrogen_treatment mixed
_refine_ls_matrix_type full
_refine_ls_number_parameters 536
_refine_ls_number_reflns 7606
_refine_ls_number_restraints 416
_refine_ls_restrained_S_all 0.892
_refine_ls_R_factor_all 0.2034
_refine_ls_R_factor_gt 0.0867
_refine_ls_shift/su_max 0.434
_refine_ls_shift/su_mean 0.021
_refine_ls_structure_factor_coef Fsqd
_refine_ls_weighting_details 'calc w=1/[\s^2^(Fo^2^)+(0.1411P)^2^+0.0000P] where P=(Fo^2^+2Fc^2^)/3'
_refine_ls_weighting_scheme calc
_refine_ls_wR_factor_gt 0.2211
_refine_ls_wR_factor_ref 0.2696
_reflns_number_gt 3020
_reflns_number_total 7606
_reflns_threshold_expression >2sigma(I)
_cod_data_source_file ja002699e.cif
_cod_data_source_block nk14
_cod_original_cell_volume 1753.70(9)
_cod_database_code 4115610

loop_
_symmetry_equiv_pos_as_xyz
'x, y, z'
'-x, -y, -z'

loop_
_atom_site_label
_atom_site_type_symbol
_atom_site_fract_x
_atom_site_fract_y
_atom_site_fract_z
_atom_site_U_iso_or_equiv
_atom_site_adp_type
_atom_site_occupancy
_atom_site_symmetry_multiplicity
_atom_site_calc_flag
_atom_site_refinement_flags
Zn1 Zn 0.87267(9) 0.73608(8) 0.26259(7) 0.0463(3) Uani 1 1 d .
Zn2 Zn 0.99388(11) 1.03214(9) 0.29798(7) 0.0598(4) Uani 1 1 d .
O1 O 0.8950(5) 0.8616(5) 0.2029(4) 0.0499(16) Uani 1 1 d .
N1 N 0.6979(8) 0.6069(6) 0.2173(6) 0.059(2) Uani 1 1 d .
N2 N 0.8812(8) 0.6121(7) 0.1301(6) 0.063(2) Uani 1 1 d .
C6 C 0.7980(9) 0.7303(8) 0.0151(7) 0.055(3) Uani 1 1 d .
C8 C 0.6162(10) 0.7570(9) -0.1249(7) 0.065(3) Uani 1 1 d .
C13 C 0.8011(8) 0.8293(7) 0.0949(6) 0.046(2) Uani 1 1 d .
N4 N 1.0887(11) 1.1413(9) 0.2432(7) 0.100(4) Uani 1 1 d .
N3 N 0.8304(9) 1.0834(7) 0.2200(6) 0.076(3) Uani 1 1 d .
C12 C 0.7132(10) 0.8872(8) 0.0657(7) 0.059(3) Uani 1 1 d .
C7 C 0.7034(10) 0.6972(8) -0.0925(7) 0.058(3) Uani 1 1 d .
H7A H 0.6986 0.6318 -0.1452 0.070 Uiso 1 1 calc R
C5 C 0.8922(9) 0.6659(9) 0.0495(8) 0.070(3) Uani 1 1 d .
H5A H 0.9801 0.7202 0.0821 0.084 Uiso 1 1 calc R
H5B H 0.8783 0.6037 -0.0150 0.084 Uiso 1 1 calc R
C4 C 0.7530(10) 0.5136(8) 0.0735(8) 0.065(3) Uani 1 1 d .
H4A H 0.6876 0.5320 0.0184 0.078 Uiso 1 1 calc R
H4B H 0.7626 0.4408 0.0373 0.078 Uiso 1 1 calc R
C10 C 0.5200(12) 0.7240(10) -0.2440(7) 0.094(4) Uani 1 1 d .
H10A H 0.5312 0.6584 -0.2883 0.141 Uiso 1 1 calc R
H10B H 0.5352 0.7902 -0.2658 0.141 Uiso 1 1 calc R
H10C H 0.4327 0.7023 -0.2536 0.141 Uiso 1 1 calc R
C3 C 0.7108(11) 0.4983(9) 0.1546(9) 0.081(3) Uani 1 1 d .
H3A H 0.7735 0.4735 0.2057 0.097 Uiso 1 1 calc R
H3B H 0.6274 0.4357 0.1171 0.097 Uiso 1 1 calc R
C14 C 0.7070(10) 0.9818(8) 0.1512(8) 0.074(3) Uani 1 1 d .
H14A H 0.6370 1.0108 0.1153 0.088 Uiso 1 1 calc R
H14B H 0.6858 0.9475 0.1983 0.088 Uiso 1 1 calc R
C2 C 0.5892(8) 0.6356(9) 0.1512(9) 0.081(4) Uani 1 1 d .
H2A H 0.5096 0.5765 0.1308 0.121 Uiso 1 1 calc R
H2B H 0.5941 0.6383 0.0864 0.121 Uiso 1 1 calc R
H2C H 0.5910 0.7112 0.1920 0.121 Uiso 1 1 calc R
C16 C 0.8623(15) 1.1442(10) 0.1519(9) 0.107(5) Uani 1 1 d .
H16A H 0.8093 1.1950 0.1364 0.129 Uiso 1 1 calc R
H16B H 0.8421 1.0859 0.0827 0.129 Uiso 1 1 calc R
C11 C 0.6190(11) 0.8508(8) -0.0453(7) 0.073(3) Uani 1 1 d .
H11A H 0.5584 0.8900 -0.0652 0.087 Uiso 1 1 calc R
C1 C 0.6839(13) 0.5960(11) 0.3133(10) 0.100(4) Uani 1 1 d .
H1A H 0.6027 0.5365 0.2886 0.151 Uiso 1 1 calc R
H1B H 0.6851 0.6703 0.3560 0.151 Uiso 1 1 calc R
H1C H 0.7549 0.5743 0.3575 0.151 Uiso 1 1 calc R
C17 C 1.0064(16) 1.2180(11) 0.2112(10) 0.122(6) Uani 1 1 d .
H17A H 1.0274 1.2518 0.1637 0.147 Uiso 1 1 calc R
H17B H 1.0247 1.2821 0.2762 0.147 Uiso 1 1 calc R
C15 C 0.8051(14) 1.1694(10) 0.3001(9) 0.109(5) Uani 1 1 d .
H15A H 0.7309 1.1904 0.2602 0.164 Uiso 1 1 calc R
H15B H 0.8803 1.2391 0.3437 0.164 Uiso 1 1 calc R
H15C H 0.7879 1.1329 0.3469 0.164 Uiso 1 1 calc R
Cl1 Cl 0.6626(2) 1.1677(2) -0.12857(18) 0.0566(6) Uani 1 1 d .
O7 O 0.8262(6) 0.8587(5) 0.3674(4) 0.0559(17) Uani 1 1 d .
O6 O 1.0403(6) 1.1164(5) 0.4598(4) 0.0554(16) Uani 1 1 d .
N5 N 1.1551(7) 0.9840(7) 0.3821(5) 0.062(2) Uani 1 1 d .
O5 O 1.0230(6) 0.7456(6) 0.3982(5) 0.075(2) Uani 1 1 d .
C22 C 1.1346(9) 1.1013(7) 0.5317(7) 0.047(2) Uani 1 1 d .
C21 C 1.2072(8) 1.0310(8) 0.4930(7) 0.057(3) Uani 1 1 d .
O4 O 0.6216(8) 1.1942(8) -0.0467(6) 0.100(3) Uani 1 1 d .
O3 O 0.6038(11) 1.0457(8) -0.1968(8) 0.133(4) Uani 1 1 d .
C20 C 1.2136(10) 0.9142(11) 0.3423(8) 0.079(4) Uani 1 1 d .
H20A H 1.1796 0.8812 0.2667 0.095 Uiso 1 1 calc R
O2 O 0.7925(8) 1.1891(11) -0.0810(7) 0.141(4) Uani 1 1 d .
C18 C 1.2267(14) 1.2196(12) 0.3313(10) 0.138(7) Uani 1 1 d .
H18A H 1.2652 1.2685 0.3023 0.208 Uiso 1 1 calc R
H18B H 1.2786 1.1709 0.3538 0.208 Uiso 1 1 calc R
H18C H 1.2231 1.2687 0.3932 0.208 Uiso 1 1 calc R
Cl2 Cl 1.0924(6) 0.5272(5) 0.4843(5) 0.111(2) Uani 0.60 1 d PD
O20 O 1.2216(19) 0.602(2) 0.548(2) 0.116(6) Uani 0.30 1 d PDU
O21 O 1.053(3) 0.522(2) 0.3730(17) 0.109(6) Uani 0.30 1 d PDU
O27 O 1.147(2) 0.4353(18) 0.4567(19) 0.102(6) Uani 0.30 1 d PDU
O23 O 1.076(2) 0.4100(17) 0.482(2) 0.101(6) Uani 0.30 1 d PDU
O24 O 1.103(3) 0.545(2) 0.5920(16) 0.101(6) Uani 0.30 1 d PDU
O25 O 0.9603(17) 0.4951(19) 0.4032(19) 0.098(6) Uani 0.30 1 d PDU
O26 O 1.1694(18) 0.6372(14) 0.4885(16) 0.058(4) Uani 0.30 1 d PDU
O22 O 1.010(2) 0.575(2) 0.520(2) 0.111(6) Uani 0.30 1 d PDU
O10 O 0.6178(14) 1.2281(10) -0.1988(8) 0.158(5) Uani 1 1 d .
C25 C 1.3158(10) 1.0122(10) 0.5627(8) 0.077(3) Uani 1 1 d .
H25A H 1.3510 1.0483 0.6382 0.093 Uiso 1 1 calc R
C24 C 1.3726(11) 0.9383(12) 0.5187(9) 0.094(4) Uani 1 1 d .
H24A H 1.4445 0.9227 0.5642 0.113 Uiso 1 1 calc R
C26 C 1.3197(11) 0.8892(13) 0.4064(9) 0.099(5) Uani 1 1 d .
H26A H 1.3554 0.8399 0.3747 0.119 Uiso 1 1 calc R
C9 C 0.9911(12) 0.5624(11) 0.1733(11) 0.111(5) Uani 1 1 d .
H9A H 0.9922 0.5074 0.1130 0.166 Uiso 1 1 calc R
H9B H 0.9779 0.5227 0.2195 0.166 Uiso 1 1 calc R
H9C H 1.0729 0.6256 0.2149 0.166 Uiso 1 1 calc R
C19 C 1.1008(15) 1.0628(11) 0.1491(9) 0.124(6) Uani 1 1 d .
H19A H 1.1429 1.1112 0.1219 0.186 Uiso 1 1 calc R
H19B H 1.0155 1.0131 0.0914 0.186 Uiso 1 1 calc R
H19C H 1.1518 1.0145 0.1747 0.186 Uiso 1 1 calc R
O33 O 1.459(3) 0.6844(18) 0.475(3) 0.087(7) Uani 0.20 1 d PDU
O32 O 1.298(3) 0.535(3) 0.3143(19) 0.099(7) Uani 0.20 1 d PDU
O31 O 1.492(3) 0.506(3) 0.416(3) 0.105(7) Uani 0.20 1 d PDU
Cl30 Cl 1.3978(19) 0.5600(16) 0.4226(13) 0.090(6) Uani 0.20 1 d PDU
O30 O 1.341(3) 0.514(3) 0.480(3) 0.099(7) Uani 0.20 1 d PDU
Cl3A Cl 1.4554(18) 0.6329(17) 0.4280(15) 0.098(6) Uani 0.20 1 d PDU
O32A O 1.357(3) 0.564(3) 0.3161(19) 0.099(7) Uani 0.20 1 d PDU
O30A O 1.390(3) 0.649(3) 0.491(3) 0.101(7) Uani 0.20 1 d PDU
O31A O 1.540(3) 0.566(3) 0.463(3) 0.109(7) Uani 0.20 1 d PDU
O33A O 1.527(3) 0.740(2) 0.435(3) 0.110(7) Uiso 0.20 1 d PDU

loop_
_atom_site_aniso_label
_atom_site_aniso_U_11
_atom_site_aniso_U_22
_atom_site_aniso_U_33
_atom_site_aniso_U_23
_atom_site_aniso_U_13
_atom_site_aniso_U_12
Zn1 0.0450(6) 0.0418(6) 0.0304(5) 0.0024(4) 0.0088(4) 0.0041(4)
Zn2 0.0815(8) 0.0468(7) 0.0230(5) 0.0017(4) 0.0189(5) -0.0103(6)
O1 0.056(4) 0.047(3) 0.024(3) 0.002(2) 0.016(3) -0.009(3)
N1 0.066(5) 0.039(4) 0.048(4) 0.002(3) 0.024(4) -0.007(4)
N2 0.058(5) 0.060(5) 0.053(5) 0.001(4) 0.023(4) 0.012(4)
C6 0.048(5) 0.065(6) 0.032(4) 0.006(4) 0.020(4) -0.009(5)
C8 0.073(7) 0.061(7) 0.028(4) 0.005(4) 0.018(5) -0.020(5)
C13 0.054(5) 0.035(5) 0.031(4) 0.007(4) 0.017(4) -0.007(4)
N4 0.136(9) 0.082(7) 0.037(5) -0.003(5) 0.042(6) -0.030(7)
N3 0.119(7) 0.043(5) 0.022(4) 0.003(3) 0.011(4) -0.001(5)
C12 0.076(7) 0.052(6) 0.029(4) 0.017(4) 0.012(4) 0.007(5)
C7 0.069(6) 0.052(6) 0.032(5) -0.001(4) 0.031(5) -0.017(5)
C5 0.055(6) 0.074(7) 0.057(6) -0.014(5) 0.033(5) 0.011(5)
C4 0.079(7) 0.034(5) 0.048(5) -0.011(4) 0.020(5) 0.004(5)
C10 0.128(10) 0.073(8) 0.029(5) 0.016(5) 0.006(6) -0.005(7)
C3 0.096(9) 0.042(6) 0.066(7) 0.005(5) 0.021(6) 0.003(6)
C14 0.094(8) 0.050(6) 0.039(5) 0.005(5) 0.008(5) 0.013(6)
C2 0.030(5) 0.071(7) 0.089(8) -0.008(6) 0.013(5) -0.007(5)
C16 0.183(14) 0.061(8) 0.036(6) 0.013(5) 0.029(7) 0.008(8)
C11 0.095(8) 0.049(6) 0.037(5) 0.015(5) 0.010(5) -0.004(5)
C1 0.133(11) 0.075(8) 0.079(8) 0.018(6) 0.065(8) -0.018(7)
C17 0.193(16) 0.056(8) 0.050(7) 0.013(6) 0.030(9) -0.033(9)
C15 0.171(13) 0.067(8) 0.046(6) -0.001(6) 0.020(7) 0.047(8)
Cl1 0.0644(16) 0.0647(16) 0.0381(11) 0.0123(11) 0.0246(11) 0.0235(12)
O7 0.062(4) 0.059(4) 0.021(3) 0.000(3) 0.011(3) 0.006(3)
O6 0.067(4) 0.049(4) 0.024(3) 0.007(3) 0.009(3) 0.003(3)
N5 0.060(5) 0.069(5) 0.028(4) -0.007(4) 0.025(4) -0.013(4)
O5 0.052(4) 0.091(5) 0.049(4) 0.019(4) 0.002(3) 0.013(4)
C22 0.061(6) 0.039(5) 0.028(4) 0.004(4) 0.022(4) -0.003(4)
C21 0.043(5) 0.062(6) 0.036(5) 0.007(4) 0.011(4) -0.017(4)
O4 0.107(6) 0.141(8) 0.063(5) 0.020(5) 0.060(5) 0.043(6)
O3 0.179(10) 0.075(6) 0.109(7) -0.001(5) 0.072(7) 0.001(6)
C20 0.055(7) 0.114(10) 0.031(5) 0.000(6) 0.020(5) -0.014(6)
O2 0.073(6) 0.237(13) 0.074(6) 0.013(7) 0.040(5) 0.019(7)
C18 0.162(14) 0.099(10) 0.069(8) -0.005(7) 0.050(9) -0.079(9)
Cl2 0.153(6) 0.076(4) 0.083(4) 0.010(3) 0.041(4) 0.057(4)
O20 0.121(12) 0.091(10) 0.117(10) 0.009(8) 0.060(10) 0.025(9)
O21 0.129(12) 0.087(9) 0.108(10) 0.035(8) 0.049(9) 0.042(9)
O27 0.120(12) 0.084(9) 0.109(10) 0.025(8) 0.063(9) 0.039(9)
O23 0.117(13) 0.074(9) 0.116(10) 0.028(8) 0.057(10) 0.044(9)
O24 0.126(13) 0.080(10) 0.103(10) 0.035(8) 0.057(9) 0.036(9)
O25 0.114(12) 0.082(10) 0.106(10) 0.041(8) 0.052(10) 0.034(9)
O26 0.097(11) 0.049(8) 0.082(9) 0.061(6) 0.055(8) 0.056(8)
O22 0.119(12) 0.083(9) 0.120(10) 0.025(8) 0.053(10) 0.035(10)
O10 0.286(15) 0.179(11) 0.106(8) 0.088(8) 0.119(9) 0.169(12)
C25 0.059(6) 0.099(9) 0.038(5) -0.005(5) 0.023(5) -0.010(6)
C24 0.060(7) 0.133(11) 0.058(7) -0.006(7) 0.027(6) 0.022(7)
C26 0.069(8) 0.147(12) 0.058(7) -0.003(7) 0.043(6) 0.013(8)
C9 0.098(10) 0.089(10) 0.108(10) -0.010(8) 0.033(8) 0.052(8)
C19 0.180(14) 0.091(10) 0.060(7) -0.001(7) 0.074(9) -0.041(9)
O33 0.099(11) 0.089(10) 0.100(10) 0.026(9) 0.066(9) 0.059(9)
O32 0.102(11) 0.101(10) 0.104(10) 0.029(9) 0.054(9) 0.053(9)
O31 0.113(10) 0.099(10) 0.109(10) 0.030(9) 0.057(9) 0.046(9)
Cl30 0.152(16) 0.118(15) 0.069(8) 0.057(11) 0.078(10) 0.098(14)
O30 0.100(11) 0.102(11) 0.105(11) 0.015(10) 0.063(10) 0.052(10)
Cl3A 0.108(14) 0.137(18) 0.078(9) 0.039(12) 0.060(10) 0.069(14)
O32A 0.101(11) 0.094(10) 0.110(10) 0.027(9) 0.056(9) 0.052(9)
O30A 0.107(11) 0.098(10) 0.110(10) 0.031(9) 0.056(9) 0.059(9)
O31A 0.114(11) 0.103(10) 0.106(10) 0.026(9) 0.054(9) 0.039(10)

loop_
_atom_type_symbol
_atom_type_description
_atom_type_scat_dispersion_real
_atom_type_scat_dispersion_imag
_atom_type_scat_source
C C 0.0033 0.0016 'International Tables Vol C Tables 4.2.6.8 and 6.1.1.4'
H H 0.0000 0.0000 'International Tables Vol C Tables 4.2.6.8 and 6.1.1.4'
N N 0.0061 0.0033 'International Tables Vol C Tables 4.2.6.8 and 6.1.1.4'
O O 0.0106 0.0060 'International Tables Vol C Tables 4.2.6.8 and 6.1.1.4'
Cl Cl 0.1484 0.1585 'International Tables Vol C Tables 4.2.6.8 and 6.1.1.4'
Zn Zn 0.2839 1.4301 'International Tables Vol C Tables 4.2.6.8 and 6.1.1.4'

loop_
_geom_angle_atom_site_label_1
_geom_angle_atom_site_label_2
_geom_angle_atom_site_label_3
_geom_angle
_geom_angle_site_symmetry_1
_geom_angle_site_symmetry_3
O1 Zn1 O5 118.1(3) . .
O1 Zn1 N1 127.5(3) . .
O5 Zn1 N1 113.5(3) . .
O1 Zn1 O7 84.5(2) . .
O5 Zn1 O7 87.5(3) . .
N1 Zn1 O7 88.6(3) . .
O1 Zn1 N2 90.6(3) . .
O5 Zn1 N2 104.6(3) . .
N1 Zn1 N2 85.6(3) . .
O7 Zn1 N2 167.8(3) . .
O1 Zn2 O6 128.1(2) . .
O1 Zn2 N4 119.6(3) . .
O6 Zn2 N4 111.7(3) . .
O1 Zn2 N5 89.3(3) . .
O6 Zn2 N5 78.0(3) . .
N4 Zn2 N5 95.8(4) . .
O1 Zn2 N3 91.8(3) . .
O6 Zn2 N3 99.4(3) . .
N4 Zn2 N3 85.8(4) . .
N5 Zn2 N3 177.3(3) . .
C13 O1 Zn1 112.6(5) . .
C13 O1 Zn2 120.8(5) . .
Zn1 O1 Zn2 123.0(3) . .
C2 N1 C1 108.4(9) . .
C2 N1 C3 112.2(8) . .
C1 N1 C3 111.8(9) . .
C2 N1 Zn1 109.7(6) . .
C1 N1 Zn1 112.5(6) . .
C3 N1 Zn1 102.1(6) . .
C5 N2 C4 109.0(7) . .
C5 N2 C9 111.0(9) . .
C4 N2 C9 108.8(8) . .
C5 N2 Zn1 112.0(6) . .
C4 N2 Zn1 104.6(6) . .
C9 N2 Zn1 111.3(6) . .
C7 C6 C13 117.4(10) . .
C7 C6 C5 122.6(9) . .
C13 C6 C5 120.0(8) . .
C7 C8 C11 118.5(9) . .
C7 C8 C10 121.7(10) . .
C11 C8 C10 119.8(11) . .
C12 C13 O1 121.7(8) . .
C12 C13 C6 120.9(8) . .
O1 C13 C6 117.4(8) . .
C17 N4 C19 114.0(10) . .
C17 N4 C18 109.3(11) . .
C19 N4 C18 107.1(11) . .
C17 N4 Zn2 105.5(8) . .
C19 N4 Zn2 108.1(7) . .
C18 N4 Zn2 112.9(7) . .
C14 N3 C16 110.7(8) . .
C14 N3 C15 106.1(10) . .
C16 N3 C15 108.2(9) . .
C14 N3 Zn2 113.0(6) . .
C16 N3 Zn2 105.6(8) . .
C15 N3 Zn2 113.2(6) . .
C13 C12 C11 119.8(9) . .
C13 C12 C14 120.6(8) . .
C11 C12 C14 119.4(10) . .
C8 C7 C6 122.9(9) . .
C6 C5 N2 113.7(7) . .
C3 C4 N2 109.6(8) . .
C4 C3 N1 113.7(9) . .
N3 C14 C12 113.8(9) . .
N3 C16 C17 110.6(9) . .
C8 C11 C12 120.5(11) . .
N4 C17 C16 109.7(10) . .
O2 Cl1 O10 114.8(8) . .
O2 Cl1 O4 109.9(5) . .
O10 Cl1 O4 109.4(6) . .
O2 Cl1 O3 106.6(7) . .
O10 Cl1 O3 105.1(7) . .
O4 Cl1 O3 111.0(6) . .
C22 O7 Zn1 134.0(6) 2_776 .
C22 O6 Zn2 116.9(6) . .
C20 N5 C21 116.5(9) . .
C20 N5 Zn2 129.6(6) . .
C21 N5 Zn2 113.9(7) . .
O7 C22 O6 126.0(9) 2_776 .
O7 C22 C21 116.9(8) 2_776 .
O6 C22 C21 117.0(7) . .
N5 C21 C25 122.6(10) . .
N5 C21 C22 114.1(8) . .
C25 C21 C22 123.3(8) . .
N5 C20 C26 124.1(9) . .
O20 Cl2 O25 153.8(14) . .
O20 Cl2 O22 110.3(10) . .
O25 Cl2 O22 64.1(13) . .
O20 Cl2 O23 113.4(10) . .
O25 Cl2 O23 91.7(13) . .
O22 Cl2 O23 110.6(10) . .
O20 Cl2 O24 81.2(14) . .
O25 Cl2 O24 111.6(10) . .
O22 Cl2 O24 56.7(13) . .
O23 Cl2 O24 80.3(13) . .
O20 Cl2 O21 107.1(10) . .
O25 Cl2 O21 55.7(13) . .
O22 Cl2 O21 107.9(10) . .
O23 Cl2 O21 107.2(10) . .
O24 Cl2 O21 164.6(13) . .
O20 Cl2 O27 85.8(13) . .
O25 Cl2 O27 109.8(10) . .
O22 Cl2 O27 154.2(13) . .
O23 Cl2 O27 43.6(11) . .
O24 Cl2 O27 108.9(10) . .
O21 Cl2 O27 85.0(13) . .
O20 Cl2 O26 44.3(12) . .
O25 Cl2 O26 109.6(9) . .
O22 Cl2 O26 96.8(12) . .
O23 Cl2 O26 150.8(11) . .
O24 Cl2 O26 108.4(9) . .
O21 Cl2 O26 71.9(12) . .
O27 Cl2 O26 108.5(9) . .
O20 Cl2 O22 142.7(15) . 2_766
O25 Cl2 O22 62.3(15) . 2_766
O22 Cl2 O22 71.7(14) . 2_766
O23 Cl2 O22 41.3(13) . 2_766
O24 Cl2 O22 69.1(15) . 2_766
O21 Cl2 O22 107.3(16) . 2_766
O27 Cl2 O22 83.3(12) . 2_766
O26 Cl2 O22 167.9(11) . 2_766
O20 Cl2 O24 166.0(12) . 2_766
O25 Cl2 O24 21.2(13) . 2_766
O22 Cl2 O24 56.4(12) . 2_766
O23 Cl2 O24 77.9(12) . 2_766
O24 Cl2 O24 93.2(12) . 2_766
O21 Cl2 O24 75.7(12) . 2_766
O27 Cl2 O24 108.2(12) . 2_766
O26 Cl2 O24 127.7(9) . 2_766
O22 Cl2 O24 42.6(10) 2_766 2_766
O20 Cl2 O25 103.1(12) . 2_766
O25 Cl2 O25 92.3(13) . 2_766
O22 Cl2 O25 50.1(12) . 2_766
O23 Cl2 O25 69.3(12) . 2_766
O24 Cl2 O25 22.0(13) . 2_766
O21 Cl2 O25 148.0(12) . 2_766
O27 Cl2 O25 107.9(12) . 2_766
O26 Cl2 O25 127.1(10) . 2_766
O22 Cl2 O25 48.2(10) 2_766 2_766
O24 Cl2 O25 72.5(9) 2_766 2_766
O20 Cl2 Cl2 135.8(11) . 2_766
O25 Cl2 Cl2 56.2(11) . 2_766
O22 Cl2 Cl2 37.7(10) . 2_766
O23 Cl2 Cl2 73.9(10) . 2_766
O24 Cl2 Cl2 56.4(11) . 2_766
O21 Cl2 Cl2 111.9(11) . 2_766
O27 Cl2 Cl2 117.1(10) . 2_766
O26 Cl2 Cl2 134.4(8) . 2_766
O22 Cl2 Cl2 34.0(7) 2_766 2_766
O24 Cl2 Cl2 36.9(5) 2_766 2_766
O25 Cl2 Cl2 36.1(5) 2_766 2_766
O26 O20 Cl2 71.2(15) . .
O26 O20 O24 104.2(19) . .
Cl2 O20 O24 50.7(10) . .
O25 O21 Cl2 61.2(12) . .
O25 O21 O26 100.6(16) . .
Cl2 O21 O26 54.5(9) . .
O23 O27 Cl2 66.4(14) . .
O22 O23 O27 141(3) 2_766 .
O22 O23 Cl2 76(2) 2_766 .
O27 O23 Cl2 69.9(15) . .
O25 O24 O22 85(3) 2_766 .
O25 O24 Cl2 119(3) 2_766 .
O22 O24 Cl2 60.6(12) . .
O25 O24 O22 62(3) 2_766 2_766
O22 O24 O22 68.4(17) . 2_766
Cl2 O24 O22 58.3(12) . 2_766
O25 O24 O20 166(3) 2_766 .
O22 O24 O20 90.7(16) . .
Cl2 O24 O20 48.1(9) . .
O22 O24 O20 103.5(13) 2_766 .
O25 O24 Cl2 37(2) 2_766 2_766
O22 O24 Cl2 50.4(14) . 2_766
Cl2 O24 Cl2 86.8(12) . 2_766
O22 O24 Cl2 44.0(9) 2_766 2_766
O20 O24 Cl2 133.4(14) . 2_766
O24 O25 O21 161(3) 2_766 .
O24 O25 Cl2 122(3) 2_766 .
O21 O25 Cl2 63.0(12) . .
O24 O25 O22 88(3) 2_766 .
O21 O25 O22 108.7(18) . .
Cl2 O25 O22 57.9(11) . .
O24 O25 O22 62(3) 2_766 2_766
O21 O25 O22 113.6(16) . 2_766
Cl2 O25 O22 63.0(13) . 2_766
O22 O25 O22 69.8(18) . 2_766
O24 O25 Cl2 39(2) 2_766 2_766
O21 O25 Cl2 150.7(17) . 2_766
Cl2 O25 Cl2 87.7(13) . 2_766
O22 O25 Cl2 50.0(13) . 2_766
O22 O25 Cl2 44.9(11) 2_766 2_766
O20 O26 Cl2 64.6(13) . .
O20 O26 O21 108.2(19) . .
Cl2 O26 O21 53.7(9) . .
O23 O22 O24 131(3) 2_766 .
O23 O22 Cl2 159(3) 2_766 .
O24 O22 Cl2 62.7(12) . .
O23 O22 O25 101(3) 2_766 .
O24 O22 O25 111.5(18) . .
Cl2 O22 O25 58.0(11) . .
O23 O22 Cl2 62.5(19) 2_766 2_766
O24 O22 Cl2 87.0(17) . 2_766
Cl2 O22 Cl2 108.3(14) . 2_766
O25 O22 Cl2 81.8(16) . 2_766
O23 O22 O25 102(3) 2_766 2_766
O24 O22 O25 33.5(13) . 2_766
Cl2 O22 O25 85.0(14) . 2_766
O25 O22 O25 110.2(18) . 2_766
Cl2 O22 O25 54.7(11) 2_766 2_766
O23 O22 O24 80(2) 2_766 2_766
O24 O22 O24 111.6(18) . 2_766
Cl2 O22 O24 79.5(13) . 2_766
O25 O22 O24 30.1(12) . 2_766
Cl2 O22 O24 52.6(10) 2_766 2_766
O25 O22 O24 93.9(16) 2_766 2_766
O23 O22 O22 110(3) 2_766 2_766
O24 O22 O22 65.1(17) . 2_766
Cl2 O22 O22 57.6(11) . 2_766
O25 O22 O22 56.0(16) . 2_766
Cl2 O22 O22 50.6(13) 2_766 2_766
O25 O22 O22 54.2(15) 2_766 2_766
O24 O22 O22 46.5(14) 2_766 2_766
C21 C25 C24 119.3(10) . .
C26 C24 C25 118.5(12) . .
C20 C26 C24 118.9(11) . .
Cl3A O33 O30A 104(3) . .
Cl3A O33 O33A 77(3) . .
O30A O33 O33A 165(5) . .
Cl3A O33 Cl30 41.9(19) . .
O30A O33 Cl30 63(2) . .
O33A O33 Cl30 118(2) . .
O32A O32 Cl30 75(3) . .
O32A O32 Cl3A 48(3) . .
Cl30 O32 Cl3A 32.8(10) . .
O31A O31 Cl30 81(3) . .
O31A O31 Cl3A 57(2) . .
Cl30 O31 Cl3A 35.7(10) . .
Cl3A Cl30 O30A 73.4(19) . .
Cl3A Cl30 O32A 71.2(18) . .
O30A Cl30 O32A 113(2) . .
Cl3A Cl30 O30 142(2) . .
O30A Cl30 O30 71.8(19) . .
O32A Cl30 O30 138(2) . .
Cl3A Cl30 O33 31.6(18) . .
O30A Cl30 O33 42.2(17) . .
O32A Cl30 O33 93(2) . .
O30 Cl30 O33 111.2(12) . .
Cl3A Cl30 O31 87(2) . .
O30A Cl30 O31 139(2) . .
O32A Cl30 O31 93(2) . .
O30 Cl30 O31 110.0(13) . .
O33 Cl30 O31 109.2(13) . .
Cl3A Cl30 O32 96(2) . .
O30A Cl30 O32 108(2) . .
O32A Cl30 O32 28.6(19) . .
O30 Cl30 O32 109.2(13) . .
O33 Cl30 O32 108.2(13) . .
O31 Cl30 O32 108.9(12) . .
Cl3A Cl30 O31A 65.7(19) . .
O30A Cl30 O31A 109(2) . .
O32A Cl30 O31A 104.7(19) . .
O30 Cl30 O31A 113(2) . .
O33 Cl30 O31A 80.4(18) . .
O31 Cl30 O31A 30.7(17) . .
O32 Cl30 O31A 130(2) . .
Cl30 O30 O30A 51.3(13) . .
O33 Cl3A Cl30 106(3) . .
O33 Cl3A O33A 70(3) . .
Cl30 Cl3A O33A 175(2) . .
O33 Cl3A O30A 43(3) . .
Cl30 Cl3A O30A 64.1(19) . .
O33A Cl3A O30A 112.1(13) . .
O33 Cl3A O31A 115(4) . .
Cl30 Cl3A O31A 75(2) . .
O33A Cl3A O31A 110.0(13) . .
O30A Cl3A O31A 109.4(13) . .
O33 Cl3A O32A 134(4) . .
Cl30 Cl3A O32A 68(2) . .
O33A Cl3A O32A 110.3(13) . .
O30A Cl3A O32A 107.0(13) . .
O31A Cl3A O32A 107.9(13) . .
O33 Cl3A O31 137(4) . .
Cl30 Cl3A O31 57.2(16) . .
O33A Cl3A O31 128.1(19) . .
O30A Cl3A O31 112(2) . .
O31A Cl3A O31 27.5(17) . .
O32A Cl3A O31 81.4(19) . .
O33 Cl3A O32 120(3) . .
Cl30 Cl3A O32 51.6(17) . .
O33A Cl3A O32 125.8(19) . .
O30A Cl3A O32 86.7(18) . .
O31A Cl3A O32 110(2) . .
O32A Cl3A O32 21.3(17) . .
O31 Cl3A O32 82.8(14) . .
O32 O32A Cl30 76(3) . .
O32 O32A Cl3A 111(4) . .
Cl30 O32A Cl3A 40.4(11) . .
O33 O30A Cl30 74.5(19) . .
O33 O30A Cl3A 32.4(17) . .
Cl30 O30A Cl3A 42.5(11) . .
O33 O30A O30 127(3) . .
Cl30 O30A O30 56.9(16) . .
Cl3A O30A O30 98.2(19) . .
O31 O31A Cl3A 95(3) . .
O31 O31A Cl30 68(3) . .
Cl3A O31A Cl30 39.1(10) . .
O33 O33A Cl3A 33.0(13) . .

loop_
_geom_bond_atom_site_label_1
_geom_bond_atom_site_label_2
_geom_bond_distance
_geom_bond_site_symmetry_2
Zn1 O1 1.979(6) .
Zn1 O5 1.995(6) .
Zn1 N1 2.101(7) .
Zn1 O7 2.159(6) .
Zn1 N2 2.165(8) .
Zn2 O1 2.004(5) .
Zn2 O6 2.071(5) .
Zn2 N4 2.091(10) .
Zn2 N5 2.094(9) .
Zn2 N3 2.114(9) .
O1 C13 1.389(9) .
N1 C2 1.427(12) .
N1 C1 1.483(13) .
N1 C3 1.485(12) .
N2 C5 1.507(13) .
N2 C4 1.505(12) .
N2 C9 1.516(13) .
C6 C7 1.385(12) .
C6 C13 1.429(12) .
C6 C5 1.485(14) .
C8 C7 1.379(14) .
C8 C11 1.389(14) .
C8 C10 1.512(12) .
C13 C12 1.360(13) .
N4 C17 1.504(17) .
N4 C19 1.522(14) .
N4 C18 1.528(15) .
N3 C14 1.489(12) .
N3 C16 1.490(14) .
N3 C15 1.519(14) .
C12 C11 1.413(12) .
C12 C14 1.499(13) .
C4 C3 1.473(15) .
C16 C17 1.525(19) .
Cl1 O2 1.346(9) .
Cl1 O10 1.397(9) .
Cl1 O4 1.426(7) .
Cl1 O3 1.425(9) .
O7 C22 1.248(9) 2_776
O6 C22 1.262(10) .
N5 C20 1.355(13) .
N5 C21 1.359(10) .
C22 O7 1.248(9) 2_776
C22 C21 1.488(13) .
C21 C25 1.379(14) .
C20 C26 1.371(16) .
Cl2 O20 1.395(19) .
Cl2 O25 1.423(16) .
Cl2 O22 1.422(19) .
Cl2 O23 1.417(19) .
Cl2 O24 1.449(16) .
Cl2 O21 1.448(19) .
Cl2 O27 1.453(16) .
Cl2 O26 1.462(15) .
Cl2 O22 1.55(3) 2_766
Cl2 O24 2.01(3) 2_766
Cl2 O25 2.00(3) 2_766
Cl2 Cl2 2.412(14) 2_766
O20 O26 1.08(3) .
O20 O24 1.85(3) .
O21 O25 1.34(3) .
O21 O26 1.71(3) .
O27 O23 1.07(3) .
O23 O22 1.05(3) 2_766
O24 O25 0.86(3) 2_766
O24 O22 1.36(3) .
O24 O22 1.70(4) 2_766
O24 Cl2 2.01(3) 2_766
O25 O24 0.86(3) 2_766
O25 O22 1.51(3) .
O25 O22 1.54(4) 2_766
O25 Cl2 2.00(3) 2_766
O22 O23 1.05(3) 2_766
O22 Cl2 1.55(3) 2_766
O22 O25 1.54(4) 2_766
O22 O24 1.70(4) 2_766
O22 O22 1.75(4) 2_766
C25 C24 1.399(15) .
C24 C26 1.378(15) .
O33 Cl3A 0.78(3) .
O33 O30A 0.99(4) .
O33 O33A 1.34(4) .
O33 Cl30 1.420(18) .
O32 O32A 0.70(5) .
O32 Cl30 1.431(18) .
O32 Cl3A 1.82(4) .
O31 O31A 0.78(4) .
O31 Cl30 1.426(18) .
O31 Cl3A 1.69(3) .
Cl30 Cl3A 0.99(2) .
Cl30 O30A 1.32(3) .
Cl30 O32A 1.42(3) .
Cl30 O30 1.414(18) .
Cl30 O31A 1.52(3) .
O30 O30A 1.60(4) .
Cl3A O33A 1.388(18) .
Cl3A O30A 1.404(18) .
Cl3A O31A 1.431(18) .
Cl3A O32A 1.446(18) .
